data_7157258
loop_
_publ_author_name
'Jiang, Xue-Fei'
'Tan, Hao'
'Cui, Hai-Lei'

_publ_section_title
;
 FeCl<sub>3</sub> mediated dimerization of
 dihydropyrrolo[2,1-a]isoquinolines and chlorination of tetrasubstituted
 pyrroles.
;
_journal_issue 4
_journal_name_full 'Organic &amp; biomolecular chemistry'
_journal_page_first 660
_journal_page_last 665
_journal_paper_doi 10.1039/c9ob02607j
_journal_volume 18
_journal_year 2020
_chemical_absolute_configuration ad
_chemical_formula_moiety 'C22 H19 Cl N O4'
_chemical_formula_sum 'C22 H19 Cl N O4'
_chemical_formula_weight 396.83
_space_group_crystal_system tetragonal
_space_group_IT_number 106
_space_group_name_Hall 'P 4c -2ab'
_space_group_name_H-M_alt 'P 42 b c'
_atom_sites_solution_hydrogens geom
_atom_sites_solution_primary dual
_audit_creation_date 2019-09-29
_audit_creation_method
;
Olex2 1.2
(compiled 2018.05.29 svn.r3508 for OlexSys, GUI svn.r5506)
;
_audit_update_record
;
2019-10-03 deposited with the CCDC.	2019-12-17 downloaded from the CCDC.
;
_cell_angle_alpha 90
_cell_angle_beta 90
_cell_angle_gamma 90
_cell_formula_units_Z 8
_cell_length_a 16.7456(5)
_cell_length_b 16.7456(5)
_cell_length_c 13.5915(9)
_cell_measurement_reflns_used 2717
_cell_measurement_temperature 293(2)
_cell_measurement_theta_max 66.5360
_cell_measurement_theta_min 3.7700
_cell_volume 3811.3(3)
_computing_cell_refinement 'CrysAlisPro 1.171.39.35c (Rigaku OD, 2017)'
_computing_data_collection 'CrysAlisPro 1.171.39.35c (Rigaku OD, 2017)'
_computing_data_reduction 'CrysAlisPro 1.171.39.35c (Rigaku OD, 2017)'
_computing_molecular_graphics 'Olex2 (Dolomanov et al., 2009)'
_computing_publication_material 'Olex2 (Dolomanov et al., 2009)'
_computing_structure_refinement 'ShelXL (Sheldrick, 2015)'
_computing_structure_solution 'ShelXT (Sheldrick, 2015)'
_diffrn_ambient_temperature 293.15
_diffrn_detector 'CCD plate'
_diffrn_detector_area_resol_mean 8.1281
_diffrn_detector_type Eos
_diffrn_measured_fraction_theta_full 0.999
_diffrn_measured_fraction_theta_max 0.966
_diffrn_measurement_details
;
List of Runs (angles in degrees, time in seconds):

  # Type    Start    End  Width  t~exp~   \w     \q     \k     \f   Frames
#--------------------------------------------------------------------------
  1  \w   -105.00 -80.00   1.00    2.50    --  -33.50 -19.00-120.00   25
  2  \w    -21.00   4.00   1.00    2.50    --  -33.50 -19.00-120.00   25
  3  \w     18.00  97.00   1.00    2.50    --   36.80  57.00-150.00   79
  4  \w    -31.00  48.00   1.00    2.50    --   36.80 -57.00  30.00   79
  5  \w     19.00  45.00   1.00    2.50    --   36.80-125.00 -30.00   26
  6  \w      9.00  38.00   1.00    2.50    --   36.80  77.00  60.00   29
  7  \w     73.00  99.00   1.00    2.50    --   36.80  77.00  60.00   26
  8  \w     53.00  91.00   1.00    2.50    --   36.80-125.00 -30.00   38
  9  \w    -31.00  52.00   1.00    2.50    --   36.80 -57.00 -30.00   83
 10  \w     18.00  95.00   1.00    2.50    --   36.80  57.00 150.00   77
 11  \w     58.00  83.00   1.00    2.50    --   36.80  57.00  30.00   25
 12  \w     39.00 143.00   1.00    2.50    --  108.00 -91.00 -90.00  104
 13  \w    140.00 173.00   1.00    2.50    --  108.00  50.00 -60.00   33
 14  \w    103.00 160.00   1.00    2.50    --  108.00 111.00-150.00   57
 15  \w    102.00 128.00   1.00    2.50    --  108.00  50.00 -60.00   26
 16  \w     89.00 163.00   1.00    2.50    --  108.00  50.00-180.00   74
 17  \w    109.00 139.00   1.00    2.50    --  108.00 111.00  60.00   30
 18  \w     94.00 153.00   1.00    2.50    --  108.00  50.00-150.00   59
 19  \w     47.00 118.00   1.00    2.50    --  108.00 -63.00  90.00   71
 20  \w     61.00 115.00   1.00    2.50    --  108.00-111.00  90.00   54
 21  \w     39.00 106.00   1.00    2.50    --  108.00 -50.00-120.00   67
;
_diffrn_measurement_device 'four-circle diffractometer'
_diffrn_measurement_device_type 'Xcalibur, Eos, Gemini'
_diffrn_measurement_method '\w scans'
_diffrn_orient_matrix_type 'CrysAlisPro convention (1999,Acta A55,543-557)'
_diffrn_orient_matrix_UB_11 0.0640146000
_diffrn_orient_matrix_UB_12 0.0597557000
_diffrn_orient_matrix_UB_13 0.0345263000
_diffrn_orient_matrix_UB_21 0.0647870000
_diffrn_orient_matrix_UB_22 -0.0489074000
_diffrn_orient_matrix_UB_23 -0.0534431000
_diffrn_orient_matrix_UB_31 -0.0132651000
_diffrn_orient_matrix_UB_32 0.0500148000
_diffrn_orient_matrix_UB_33 -0.0937388000
_diffrn_radiation_monochromator graphite
_diffrn_radiation_probe x-ray
_diffrn_radiation_type CuK\a
_diffrn_radiation_wavelength 1.54184
_diffrn_reflns_av_R_equivalents 0.0644
_diffrn_reflns_av_unetI/netI 0.0510
_diffrn_reflns_Laue_measured_fraction_full 0.999
_diffrn_reflns_Laue_measured_fraction_max 0.966
_diffrn_reflns_limit_h_max 20
_diffrn_reflns_limit_h_min -18
_diffrn_reflns_limit_k_max 20
_diffrn_reflns_limit_k_min -19
_diffrn_reflns_limit_l_max 14
_diffrn_reflns_limit_l_min -16
_diffrn_reflns_number 16477
_diffrn_reflns_point_group_measured_fraction_full 0.870
_diffrn_reflns_point_group_measured_fraction_max 0.834
_diffrn_reflns_theta_full 67.684
_diffrn_reflns_theta_max 73.616
_diffrn_reflns_theta_min 3.733
_diffrn_source 'fine-focus sealed X-ray tube'
_diffrn_source_type 'Enhance (Cu) X-ray Source'
_exptl_absorpt_coefficient_mu 2.019
_exptl_absorpt_correction_T_max 1.00000
_exptl_absorpt_correction_T_min 0.60013
_exptl_absorpt_correction_type multi-scan
_exptl_absorpt_process_details
;
CrysAlisPro 1.171.39.35c (Rigaku Oxford Diffraction, 2017)
Empirical absorption correction using spherical harmonics,
 implemented in SCALE3 ABSPACK scaling algorithm.
;
_exptl_crystal_colour colourless
_exptl_crystal_colour_primary colourless
_exptl_crystal_density_diffrn 1.383
_exptl_crystal_description block
_exptl_crystal_F_000 1656
_refine_diff_density_max 0.159
_refine_diff_density_min -0.173
_refine_diff_density_rms 0.036
_refine_ls_abs_structure_details
;
 Flack x determined using 620 quotients [(I+)-(I-)]/[(I+)+(I-)]
 (Parsons, Flack and Wagner, Acta Cryst. B69 (2013) 249-259).
;
_refine_ls_abs_structure_Flack 0.004(11)
_refine_ls_extinction_coef 0.00132(14)
_refine_ls_extinction_expression Fc^*^=kFc[1+0.001xFc^2^\l^3^/sin(2\q)]^-1/4^
_refine_ls_extinction_method 'SHELXL-2018/3 (Sheldrick 2018)'
_refine_ls_goodness_of_fit_ref 0.994
_refine_ls_hydrogen_treatment constr
_refine_ls_matrix_type full
_refine_ls_number_parameters 257
_refine_ls_number_reflns 3207
_refine_ls_number_restraints 1
_refine_ls_restrained_S_all 0.994
_refine_ls_R_factor_all 0.0762
_refine_ls_R_factor_gt 0.0433
_refine_ls_shift/su_max 0.001
_refine_ls_shift/su_mean 0.000
_refine_ls_structure_factor_coef Fsqd
_refine_ls_weighting_details 'w=1/[\s^2^(Fo^2^)+(0.0429P)^2^] where P=(Fo^2^+2Fc^2^)/3'
_refine_ls_weighting_scheme calc
_refine_ls_wR_factor_gt 0.0878
_refine_ls_wR_factor_ref 0.1038
_reflns_Friedel_coverage 0.651
_reflns_Friedel_fraction_full 0.728
_reflns_Friedel_fraction_max 0.689
_reflns_number_gt 2121
_reflns_number_total 3207
_reflns_threshold_expression 'I > 2\s(I)'
_cod_data_source_file c9ob02607j3.cif
_cod_data_source_block exp_10666
_cod_depositor_comments 'Adding full bibliography for 7157258.cif.'
_cod_database_code 7157258
_shelx_shelxl_version_number 2018/3
_shelx_space_group_comment
;
The symmetry employed for this shelxl refinement is uniquely defined
by the following loop, which should always be used as a source of
symmetry information in preference to the above space-group names.
They are only intended as comments.
;
_reflns_odcompleteness_completeness 99.90
_reflns_odcompleteness_iscentric 1
_reflns_odcompleteness_theta 66.97
_olex2_refinement_description
;
1. Fixed Uiso
 At 1.2 times of:
  All C(H) groups, All C(H,H) groups
 At 1.5 times of:
  All C(H,H,H) groups
2.a Secondary CH2 refined with riding coordinates:
 C11(H11A,H11B), C12(H12A,H12B)
2.b Aromatic/amide H refined with riding coordinates:
 C2(H2), C3(H3), C14(H14), C19(H19), C21(H21), C22(H22)
2.c Idealised Me refined as rotating group:
 C10(H10A,H10B,H10C), C16(H16A,H16B,H16C), C18(H18A,H18B,H18C)
;
_olex2_submission_special_instructions 'No special instructions were received'
_oxdiff_exptl_absorpt_empirical_details
;
Empirical correction (ABSPACK) includes:
- Absorption correction using spherical harmonics
- Frame scaling
;
_oxdiff_exptl_absorpt_empirical_full_max 1.439
_oxdiff_exptl_absorpt_empirical_full_min 0.772

loop_
_space_group_symop_operation_xyz
'x, y, z'
'-x, -y, z'
'-y, x, z+1/2'
'y, -x, z+1/2'
'x+1/2, -y+1/2, z'
'-x+1/2, y+1/2, z'
'y+1/2, x+1/2, z+1/2'
'-y+1/2, -x+1/2, z+1/2'

loop_
_atom_site_label
_atom_site_type_symbol
_atom_site_fract_x
_atom_site_fract_y
_atom_site_fract_z
_atom_site_U_iso_or_equiv
_atom_site_adp_type
_atom_site_occupancy
_atom_site_site_symmetry_order
_atom_site_calc_flag
_atom_site_refinement_flags_posn
Cl1 Cl 0.96402(8) 0.38117(9) 0.26486(12) 0.0838(5) Uani 1 1 d .
O1 O 0.6311(2) 0.3347(2) 0.4007(3) 0.0777(12) Uani 1 1 d .
O2 O 0.5047(2) 0.3674(3) 0.4035(5) 0.1090(17) Uani 1 1 d .
O3 O 0.87065(19) 0.80058(19) 0.6804(3) 0.0629(10) Uani 1 1 d .
O4 O 0.93220(17) 0.67508(19) 0.5989(3) 0.0564(9) Uani 1 1 d .
N1 N 0.5850(2) 0.5636(2) 0.5704(3) 0.0518(10) Uani 1 1 d .
C1 C 0.8824(2) 0.4151(3) 0.3346(4) 0.0497(12) Uani 1 1 d .
C2 C 0.8507(3) 0.3661(3) 0.4050(4) 0.0560(13) Uani 1 1 d .
H2 H 0.873432 0.316537 0.418151 0.067 Uiso 1 1 calc R
C3 C 0.7848(3) 0.3917(3) 0.4560(4) 0.0533(12) Uani 1 1 d .
H3 H 0.763519 0.359159 0.504832 0.064 Uiso 1 1 calc R
C4 C 0.7488(2) 0.4646(3) 0.4368(3) 0.0444(11) Uani 1 1 d .
C5 C 0.6744(2) 0.4907(3) 0.4881(3) 0.0462(11) Uani 1 1 d .
C6 C 0.6647(2) 0.5583(3) 0.5455(4) 0.0473(11) Uani 1 1 d .
C7 C 0.5437(2) 0.5017(3) 0.5292(4) 0.0526(12) Uani 1 1 d .
C8 C 0.5974(3) 0.4547(3) 0.4786(4) 0.0520(12) Uani 1 1 d .
C9 C 0.5719(3) 0.3831(3) 0.4239(4) 0.0610(15) Uani 1 1 d .
C10 C 0.6090(4) 0.2604(3) 0.3548(5) 0.088(2) Uani 1 1 d .
H10A H 0.581666 0.271165 0.294111 0.132 Uiso 1 1 calc GR
H10B H 0.574390 0.231034 0.397932 0.132 Uiso 1 1 calc GR
H10C H 0.656121 0.229596 0.341712 0.132 Uiso 1 1 calc GR
C11 C 0.5542(3) 0.6235(3) 0.6375(4) 0.0590(14) Uani 1 1 d .
H11A H 0.563086 0.606625 0.704906 0.071 Uiso 1 1 calc R
H11B H 0.497133 0.629642 0.627709 0.071 Uiso 1 1 calc R
C12 C 0.5952(3) 0.7017(3) 0.6197(5) 0.0650(16) Uani 1 1 d .
H12A H 0.580615 0.739202 0.671022 0.078 Uiso 1 1 calc R
H12B H 0.577800 0.723564 0.557175 0.078 Uiso 1 1 calc R
C13 C 0.6850(3) 0.6912(3) 0.6185(4) 0.0493(12) Uani 1 1 d .
C14 C 0.7352(3) 0.7514(3) 0.6534(4) 0.0526(12) Uani 1 1 d .
H14 H 0.712895 0.796934 0.681301 0.063 Uiso 1 1 calc R
C15 C 0.8173(3) 0.7451(3) 0.6474(4) 0.0498(12) Uani 1 1 d .
C16 C 0.8395(3) 0.8684(3) 0.7326(5) 0.0774(18) Uani 1 1 d .
H16A H 0.806724 0.899586 0.689205 0.116 Uiso 1 1 calc GR
H16B H 0.882875 0.900553 0.756286 0.116 Uiso 1 1 calc GR
H16C H 0.807967 0.850362 0.787304 0.116 Uiso 1 1 calc GR
C17 C 0.8501(2) 0.6761(3) 0.6053(4) 0.0467(11) Uani 1 1 d .
C18 C 0.9671(3) 0.6064(3) 0.5550(5) 0.0625(15) Uani 1 1 d .
H18A H 0.946368 0.599750 0.489670 0.094 Uiso 1 1 calc GR
H18B H 0.954534 0.560109 0.593677 0.094 Uiso 1 1 calc GR
H18C H 1.024011 0.612968 0.552021 0.094 Uiso 1 1 calc GR
C19 C 0.8015(2) 0.6146(3) 0.5753(3) 0.0463(12) Uani 1 1 d .
H19 H 0.824078 0.567704 0.551532 0.056 Uiso 1 1 calc R
C20 C 0.7178(2) 0.6219(3) 0.5801(4) 0.0445(11) Uani 1 1 d .
C21 C 0.7832(3) 0.5120(3) 0.3658(4) 0.0532(13) Uani 1 1 d .
H21 H 0.760515 0.561350 0.351765 0.064 Uiso 1 1 calc R
C22 C 0.8501(3) 0.4884(3) 0.3150(4) 0.0580(13) Uani 1 1 d .
H22 H 0.872959 0.521725 0.268096 0.070 Uiso 1 1 calc R

loop_
_atom_site_aniso_label
_atom_site_aniso_U_11
_atom_site_aniso_U_22
_atom_site_aniso_U_33
_atom_site_aniso_U_23
_atom_site_aniso_U_13
_atom_site_aniso_U_12
Cl1 0.0609(8) 0.0996(11) 0.0908(12) -0.0005(11) 0.0271(9) 0.0193(8)
O1 0.054(2) 0.071(2) 0.108(3) -0.030(2) 0.008(2) -0.0093(19)
O2 0.052(2) 0.127(4) 0.147(4) -0.064(4) -0.019(3) -0.008(2)
O3 0.0489(19) 0.054(2) 0.086(3) -0.016(2) 0.0062(19) -0.0077(16)
O4 0.0337(15) 0.061(2) 0.075(2) -0.0085(19) 0.0020(17) -0.0007(15)
N1 0.0324(19) 0.057(2) 0.066(3) -0.002(2) 0.005(2) -0.0006(17)
C1 0.029(2) 0.065(3) 0.055(3) -0.002(3) 0.007(2) 0.007(2)
C2 0.048(3) 0.054(3) 0.066(4) -0.002(3) -0.001(3) 0.009(2)
C3 0.048(3) 0.052(3) 0.059(3) 0.006(3) 0.005(3) -0.003(2)
C4 0.035(2) 0.051(3) 0.047(3) -0.002(2) -0.001(2) -0.003(2)
C5 0.032(2) 0.057(3) 0.049(3) 0.004(3) 0.004(2) -0.001(2)
C6 0.029(2) 0.055(3) 0.058(3) 0.002(3) 0.002(2) -0.002(2)
C7 0.031(2) 0.063(3) 0.063(3) 0.001(3) -0.003(2) -0.006(2)
C8 0.035(2) 0.069(3) 0.052(3) -0.008(3) 0.000(2) -0.008(2)
C9 0.044(3) 0.079(4) 0.059(4) -0.011(3) 0.004(3) -0.015(3)
C10 0.094(5) 0.067(4) 0.103(6) -0.026(4) 0.009(4) -0.023(3)
C11 0.033(2) 0.069(3) 0.075(4) -0.011(3) 0.003(3) 0.002(2)
C12 0.041(3) 0.060(3) 0.094(5) -0.006(3) 0.006(3) 0.008(2)
C13 0.038(2) 0.049(3) 0.060(3) 0.002(3) 0.004(2) 0.004(2)
C14 0.049(3) 0.046(3) 0.063(3) 0.000(3) 0.007(3) 0.006(2)
C15 0.044(3) 0.047(3) 0.058(3) 0.001(2) 0.004(2) -0.005(2)
C16 0.070(3) 0.063(3) 0.098(5) -0.022(3) 0.010(3) -0.005(3)
C17 0.033(2) 0.053(3) 0.054(3) 0.001(2) 0.001(2) -0.004(2)
C18 0.035(2) 0.072(3) 0.081(4) -0.006(3) 0.005(3) 0.006(2)
C19 0.037(2) 0.045(3) 0.057(3) -0.001(2) 0.004(2) 0.001(2)
C20 0.035(2) 0.047(3) 0.052(3) 0.005(2) 0.002(2) -0.002(2)
C21 0.047(3) 0.053(3) 0.060(4) 0.005(3) 0.003(2) 0.005(2)
C22 0.047(3) 0.071(4) 0.057(3) 0.012(3) 0.004(3) -0.001(3)

loop_
_atom_type_symbol
_atom_type_description
_atom_type_scat_dispersion_real
_atom_type_scat_dispersion_imag
_atom_type_scat_source
C C 0.0181 0.0091 'International Tables Vol C Tables 4.2.6.8 and 6.1.1.4'
H H 0.0000 0.0000 'International Tables Vol C Tables 4.2.6.8 and 6.1.1.4'
Cl Cl 0.3639 0.7018 'International Tables Vol C Tables 4.2.6.8 and 6.1.1.4'
N N 0.0311 0.0180 'International Tables Vol C Tables 4.2.6.8 and 6.1.1.4'
O O 0.0492 0.0322 'International Tables Vol C Tables 4.2.6.8 and 6.1.1.4'

loop_
_geom_angle_atom_site_label_1
_geom_angle_atom_site_label_2
_geom_angle_atom_site_label_3
_geom_angle
_geom_angle_site_symmetry_3
C9 O1 C10 116.2(4) .
C15 O3 C16 117.5(4) .
C17 O4 C18 116.5(3) .
C6 N1 C11 122.9(4) .
C7 N1 C6 109.9(4) .
C7 N1 C11 127.0(4) .
C2 C1 Cl1 118.9(4) .
C22 C1 Cl1 119.6(4) .
C22 C1 C2 121.4(4) .
C1 C2 H2 120.8 .
C1 C2 C3 118.5(5) .
C3 C2 H2 120.8 .
C2 C3 H3 119.0 .
C2 C3 C4 122.0(5) .
C4 C3 H3 119.0 .
C3 C4 C5 122.2(4) .
C21 C4 C3 117.2(4) .
C21 C4 C5 120.5(4) .
C6 C5 C4 126.9(4) .
C6 C5 C8 106.9(4) .
C8 C5 C4 125.9(4) .
N1 C6 C5 107.7(4) .
N1 C6 C20 117.4(4) .
C5 C6 C20 134.8(4) .
N1 C7 C7 122.4(5) 2_665
N1 C7 C8 107.9(4) .
C8 C7 C7 129.0(5) 2_665
C5 C8 C9 130.6(4) .
C7 C8 C5 107.6(4) .
C7 C8 C9 121.8(4) .
O1 C9 C8 113.7(4) .
O2 C9 O1 121.3(5) .
O2 C9 C8 124.9(5) .
O1 C10 H10A 109.5 .
O1 C10 H10B 109.5 .
O1 C10 H10C 109.5 .
H10A C10 H10B 109.5 .
H10A C10 H10C 109.5 .
H10B C10 H10C 109.5 .
N1 C11 H11A 109.7 .
N1 C11 H11B 109.7 .
N1 C11 C12 109.8(4) .
H11A C11 H11B 108.2 .
C12 C11 H11A 109.7 .
C12 C11 H11B 109.7 .
C11 C12 H12A 109.5 .
C11 C12 H12B 109.5 .
C11 C12 C13 110.8(4) .
H12A C12 H12B 108.1 .
C13 C12 H12A 109.5 .
C13 C12 H12B 109.5 .
C14 C13 C12 120.7(4) .
C20 C13 C12 119.7(4) .
C20 C13 C14 119.6(4) .
C13 C14 H14 119.2 .
C15 C14 C13 121.6(4) .
C15 C14 H14 119.2 .
O3 C15 C14 125.4(4) .
O3 C15 C17 116.0(4) .
C14 C15 C17 118.5(4) .
O3 C16 H16A 109.5 .
O3 C16 H16B 109.5 .
O3 C16 H16C 109.5 .
H16A C16 H16B 109.5 .
H16A C16 H16C 109.5 .
H16B C16 H16C 109.5 .
O4 C17 C15 115.3(4) .
C19 C17 O4 124.3(4) .
C19 C17 C15 120.4(4) .
O4 C18 H18A 109.5 .
O4 C18 H18B 109.5 .
O4 C18 H18C 109.5 .
H18A C18 H18B 109.5 .
H18A C18 H18C 109.5 .
H18B C18 H18C 109.5 .
C17 C19 H19 119.6 .
C17 C19 C20 120.8(4) .
C20 C19 H19 119.6 .
C13 C20 C6 119.3(4) .
C13 C20 C19 118.9(4) .
C19 C20 C6 121.7(4) .
C4 C21 H21 119.0 .
C22 C21 C4 121.9(4) .
C22 C21 H21 119.0 .
C1 C22 C21 118.9(5) .
C1 C22 H22 120.6 .
C21 C22 H22 120.6 .

loop_
_geom_bond_atom_site_label_1
_geom_bond_atom_site_label_2
_geom_bond_distance
_geom_bond_site_symmetry_2
Cl1 C1 1.758(4) .
O1 C9 1.319(6) .
O1 C10 1.440(6) .
O2 C9 1.189(6) .
O3 C15 1.365(5) .
O3 C16 1.438(6) .
O4 C17 1.377(5) .
O4 C18 1.421(5) .
N1 C6 1.380(5) .
N1 C7 1.367(6) .
N1 C11 1.451(5) .
C1 C2 1.369(7) .
C1 C22 1.367(6) .
C2 H2 0.9300 .
C2 C3 1.373(7) .
C3 H3 0.9300 .
C3 C4 1.386(6) .
C4 C5 1.494(6) .
C4 C21 1.376(6) .
C5 C6 1.383(6) .
C5 C8 1.429(6) .
C6 C20 1.465(6) .
C7 C7 1.463(8) 2_665
C7 C8 1.380(7) .
C8 C9 1.473(6) .
C10 H10A 0.9600 .
C10 H10B 0.9600 .
C10 H10C 0.9600 .
C11 H11A 0.9700 .
C11 H11B 0.9700 .
C11 C12 1.499(6) .
C12 H12A 0.9700 .
C12 H12B 0.9700 .
C12 C13 1.513(6) .
C13 C14 1.397(6) .
C13 C20 1.386(6) .
C14 H14 0.9300 .
C14 C15 1.381(6) .
C15 C17 1.402(6) .
C16 H16A 0.9600 .
C16 H16B 0.9600 .
C16 H16C 0.9600 .
C17 C19 1.375(6) .
C18 H18A 0.9600 .
C18 H18B 0.9600 .
C18 H18C 0.9600 .
C19 H19 0.9300 .
C19 C20 1.408(5) .
C21 H21 0.9300 .
C21 C22 1.373(6) .
C22 H22 0.9300 .

loop_
_geom_torsion_atom_site_label_1
_geom_torsion_atom_site_label_2
_geom_torsion_atom_site_label_3
_geom_torsion_atom_site_label_4
_geom_torsion
_geom_torsion_site_symmetry_1
_geom_torsion_site_symmetry_4
Cl1 C1 C2 C3 -177.1(4) . .
Cl1 C1 C22 C21 175.9(4) . .
O3 C15 C17 O4 -2.8(6) . .
O3 C15 C17 C19 176.1(4) . .
O4 C17 C19 C20 -177.0(4) . .
N1 C6 C20 C13 -12.5(7) . .
N1 C6 C20 C19 167.6(4) . .
N1 C7 C8 C5 -1.2(6) . .
N1 C7 C8 C9 -179.0(5) . .
N1 C11 C12 C13 -50.3(6) . .
C1 C2 C3 C4 1.2(8) . .
C2 C1 C22 C21 -1.7(8) . .
C2 C3 C4 C5 176.5(5) . .
C2 C3 C4 C21 -1.6(8) . .
C3 C4 C5 C6 120.6(6) . .
C3 C4 C5 C8 -66.2(7) . .
C3 C4 C21 C22 0.4(7) . .
C4 C5 C6 N1 174.2(4) . .
C4 C5 C6 C20 -3.7(9) . .
C4 C5 C8 C7 -173.5(5) . .
C4 C5 C8 C9 4.0(9) . .
C4 C21 C22 C1 1.2(8) . .
C5 C4 C21 C22 -177.7(5) . .
C5 C6 C20 C13 165.2(5) . .
C5 C6 C20 C19 -14.7(9) . .
C5 C8 C9 O1 18.7(8) . .
C5 C8 C9 O2 -163.2(6) . .
C6 N1 C7 C7 -169.9(4) . 2_665
C6 N1 C7 C8 1.2(6) . .
C6 N1 C11 C12 39.3(6) . .
C6 C5 C8 C7 0.7(6) . .
C6 C5 C8 C9 178.3(5) . .
C7 N1 C6 C5 -0.7(6) . .
C7 N1 C6 C20 177.6(4) . .
C7 N1 C11 C12 -146.3(5) . .
C7 C7 C8 C5 169.1(5) 2_665 .
C7 C7 C8 C9 -8.7(9) 2_665 .
C7 C8 C9 O1 -164.1(5) . .
C7 C8 C9 O2 14.1(9) . .
C8 C5 C6 N1 0.0(5) . .
C8 C5 C6 C20 -177.9(5) . .
C10 O1 C9 O2 -3.4(9) . .
C10 O1 C9 C8 174.8(5) . .
C11 N1 C6 C5 174.5(4) . .
C11 N1 C6 C20 -7.2(7) . .
C11 N1 C7 C7 15.1(7) . 2_665
C11 N1 C7 C8 -173.8(5) . .
C11 C12 C13 C14 -146.6(5) . .
C11 C12 C13 C20 35.0(7) . .
C12 C13 C14 C15 -176.0(5) . .
C12 C13 C20 C6 -2.8(7) . .
C12 C13 C20 C19 177.0(5) . .
C13 C14 C15 O3 -179.3(5) . .
C13 C14 C15 C17 -0.1(7) . .
C14 C13 C20 C6 178.8(5) . .
C14 C13 C20 C19 -1.4(7) . .
C14 C15 C17 O4 177.9(4) . .
C14 C15 C17 C19 -3.2(7) . .
C15 C17 C19 C20 4.2(7) . .
C16 O3 C15 C14 5.2(7) . .
C16 O3 C15 C17 -174.0(5) . .
C17 C19 C20 C6 177.9(5) . .
C17 C19 C20 C13 -1.9(7) . .
C18 O4 C17 C15 -179.0(4) . .
C18 O4 C17 C19 2.2(7) . .
C20 C13 C14 C15 2.4(8) . .
C21 C4 C5 C6 -61.3(7) . .
C21 C4 C5 C8 111.9(5) . .
C22 C1 C2 C3 0.5(8) . .
